data_7128291
loop_
_publ_author_name
'Kundu, Samrat'
'Banerjee, Ankush'
'Pal, Shyam Chand'
'Ghosh, Meghna'
'Maji, Modhu Sudan'

_publ_section_title
;
 Cascade annulative \p-extension for the rapid construction of carbazole
 based polyaromatic hydrocarbons.
;
_journal_issue 47
_journal_name_full 'Chemical communications (Cambridge, England)'
_journal_page_first 5762
_journal_page_last 5765
_journal_paper_doi 10.1039/d1cc00668a
_journal_volume 57
_journal_year 2021
_chemical_formula_sum 'C33 H22 Cl N O'
_chemical_formula_weight 483.96
_space_group_crystal_system triclinic
_space_group_IT_number 2
_space_group_name_Hall '-P 1'
_space_group_name_H-M_alt 'P -1'
_atom_sites_solution_hydrogens mixed
_audit_block_doi 10.5517/ccdc.csd.cc27rp3t
_audit_creation_method SHELXL-2014/7
_audit_update_record
;
2021-04-30 deposited with the CCDC.	2021-05-06 downloaded from the CCDC.
;
_cell_angle_alpha 94.069(11)
_cell_angle_beta 97.179(10)
_cell_angle_gamma 99.905(11)
_cell_formula_units_Z 2
_cell_length_a 9.5167(14)
_cell_length_b 11.0235(17)
_cell_length_c 13.535(2)
_cell_measurement_reflns_used 1700
_cell_measurement_temperature 298(2)
_cell_measurement_theta_max 26.79
_cell_measurement_theta_min 2.25
_cell_volume 1381.6(4)
_computing_cell_refinement 'Bruker SAINT'
_computing_data_collection 'Bruker APEX2'
_computing_data_reduction 'Bruker SAINT'
_computing_molecular_graphics 'Bruker SHELXTL'
_computing_publication_material 'Bruker SHELXTL'
_computing_structure_refinement 'SHELXL-2014/7 (Sheldrick, 2014)'
_computing_structure_solution 'SHELXS-97 (Sheldrick 2008)'
_diffrn_ambient_temperature 298(2)
_diffrn_measured_fraction_theta_full 0.997
_diffrn_measured_fraction_theta_max 0.971
_diffrn_measurement_device_type 'Bruker APEX-II CCD'
_diffrn_measurement_method '\f and \w scans'
_diffrn_radiation_type MoK\a
_diffrn_radiation_wavelength 0.71073
_diffrn_reflns_av_R_equivalents 0.1039
_diffrn_reflns_av_unetI/netI 0.2778
_diffrn_reflns_Laue_measured_fraction_full 0.997
_diffrn_reflns_Laue_measured_fraction_max 0.971
_diffrn_reflns_limit_h_max 12
_diffrn_reflns_limit_h_min -12
_diffrn_reflns_limit_k_max 14
_diffrn_reflns_limit_k_min -14
_diffrn_reflns_limit_l_max 17
_diffrn_reflns_limit_l_min -12
_diffrn_reflns_number 13978
_diffrn_reflns_point_group_measured_fraction_full 0.997
_diffrn_reflns_point_group_measured_fraction_max 0.971
_diffrn_reflns_theta_full 25.242
_diffrn_reflns_theta_max 27.395
_diffrn_reflns_theta_min 2.194
_diffrn_source 'fine-focus sealed tube'
_exptl_absorpt_coefficient_mu 0.163
_exptl_absorpt_correction_T_max 0.7455
_exptl_absorpt_correction_T_min 0.4123
_exptl_absorpt_correction_type empirical
_exptl_absorpt_process_details 'SADABS 2.10 (Bruker 2003)'
_exptl_crystal_colour colourless
_exptl_crystal_density_diffrn 1.163
_exptl_crystal_description block
_exptl_crystal_F_000 504
_exptl_crystal_size_max 0.10
_exptl_crystal_size_mid 0.08
_exptl_crystal_size_min 0.07
_refine_diff_density_max 0.189
_refine_diff_density_min -0.184
_refine_diff_density_rms 0.048
_refine_ls_extinction_method none
_refine_ls_goodness_of_fit_ref 0.741
_refine_ls_hydrogen_treatment mixed
_refine_ls_matrix_type full
_refine_ls_number_parameters 329
_refine_ls_number_reflns 6112
_refine_ls_number_restraints 105
_refine_ls_restrained_S_all 0.738
_refine_ls_R_factor_all 0.2816
_refine_ls_R_factor_gt 0.0845
_refine_ls_shift/su_max 0.000
_refine_ls_shift/su_mean 0.000
_refine_ls_structure_factor_coef Fsqd
_refine_ls_weighting_details 'w=1/[\s^2^(Fo^2^)+(0.0825P)^2^] where P=(Fo^2^+2Fc^2^)/3'
_refine_ls_weighting_scheme calc
_refine_ls_wR_factor_gt 0.1889
_refine_ls_wR_factor_ref 0.2585
_reflns_Friedel_coverage 0.000
_reflns_number_gt 1325
_reflns_number_total 6112
_reflns_threshold_expression 'I > 2\s(I)'
_cod_data_source_file d1cc00668a2.cif
_cod_data_source_block 3
_cod_depositor_comments 'Adding full bibliography for 7128291--7128294.cif.'
_cod_database_code 7128291
_shelx_shelxl_version_number 2014/7
_shelx_space_group_comment
;
The symmetry employed for this shelxl refinement is uniquely defined
by the following loop, which should always be used as a source of
symmetry information in preference to the above space-group names.
They are only intended as comments.
;

loop_
_space_group_symop_operation_xyz
'x, y, z'
'-x, -y, -z'

loop_
_atom_site_label
_atom_site_type_symbol
_atom_site_fract_x
_atom_site_fract_y
_atom_site_fract_z
_atom_site_U_iso_or_equiv
_atom_site_adp_type
_atom_site_occupancy
_atom_site_site_symmetry_order
_atom_site_calc_flag
_atom_site_refinement_flags_posn
_atom_site_refinement_flags_adp
_atom_site_refinement_flags_occupancy
_atom_site_disorder_assembly
_atom_site_disorder_group
Cl1 Cl 0.7390(2) 0.22450(17) 0.89602(14) 0.1272(8) Uani 1 1 d . U . . .
O1 O 0.6170(4) 0.0094(3) 0.3495(3) 0.0772(12) Uani 1 1 d . U . . .
N1 N 0.7753(5) 0.7925(5) 0.3371(5) 0.0803(14) Uani 1 1 d D U . . .
C1 C 0.7813(5) 0.7321(5) 0.4227(5) 0.0665(14) Uani 1 1 d . U . . .
C2 C 0.8149(5) 0.7832(5) 0.5234(5) 0.0629(14) Uani 1 1 d . U . . .
C3 C 0.8433(6) 0.9152(5) 0.5494(5) 0.0771(17) Uani 1 1 d . U . . .
H3 H 0.8375 0.9669 0.4983 0.092 Uiso 1 1 calc R U . . .
C4 C 0.8776(7) 0.9661(6) 0.6434(6) 0.091(2) Uani 1 1 d . U . . .
H4 H 0.8839 1.0508 0.6577 0.109 Uiso 1 1 calc R U . . .
C5 C 0.9041(7) 0.8919(6) 0.7201(6) 0.0905(19) Uani 1 1 d . U . . .
C6 C 0.9580(9) 0.9493(7) 0.8160(6) 0.128(3) Uani 1 1 d . U . . .
H6 H 0.9658 1.0345 0.8278 0.153 Uiso 1 1 calc R U . . .
C7 C 0.9996(11) 0.8833(9) 0.8930(7) 0.150(4) Uani 1 1 d . U . . .
H7 H 1.0397 0.9242 0.9552 0.180 Uiso 1 1 calc R U . . .
C8 C 0.9819(9) 0.7537(8) 0.8780(6) 0.134(3) Uani 1 1 d . U . . .
H8 H 1.0067 0.7076 0.9303 0.161 Uiso 1 1 calc R U . . .
C9 C 0.9264(7) 0.6963(6) 0.7830(5) 0.100(2) Uani 1 1 d . U . . .
H9 H 0.9201 0.6112 0.7716 0.120 Uiso 1 1 calc R U . . .
C10 C 0.8795(6) 0.7612(5) 0.7037(5) 0.0715(15) Uani 1 1 d . U . . .
C11 C 0.8247(5) 0.7032(5) 0.6010(4) 0.0591(13) Uani 1 1 d . U . . .
C12 C 0.7859(5) 0.5699(5) 0.5741(4) 0.0554(13) Uani 1 1 d . U . . .
C13 C 0.7539(5) 0.5247(5) 0.4762(5) 0.0606(13) Uani 1 1 d . U . . .
C14 C 0.7571(5) 0.6032(5) 0.3961(5) 0.0619(13) Uani 1 1 d . U . . .
C15 C 0.7369(6) 0.5868(5) 0.2884(5) 0.0701(15) Uani 1 1 d . U . . .
C16 C 0.7091(6) 0.4851(6) 0.2179(5) 0.0869(18) Uani 1 1 d . U . . .
H16 H 0.6990 0.4053 0.2376 0.104 Uiso 1 1 calc R U . . .
C17 C 0.6962(8) 0.5048(8) 0.1154(6) 0.113(2) Uani 1 1 d . U . . .
H17 H 0.6799 0.4385 0.0663 0.136 Uiso 1 1 calc R U . . .
C18 C 0.7087(8) 0.6275(8) 0.0891(5) 0.110(2) Uani 1 1 d . U . . .
H18 H 0.7012 0.6406 0.0217 0.132 Uiso 1 1 calc R U . . .
C19 C 0.7313(7) 0.7274(7) 0.1577(6) 0.102(2) Uani 1 1 d . U . . .
H19 H 0.7366 0.8071 0.1384 0.122 Uiso 1 1 calc R U . . .
C20 C 0.7455(6) 0.7063(6) 0.2546(6) 0.0779(16) Uani 1 1 d . U . . .
C21 C 0.7152(5) 0.3876(4) 0.4449(4) 0.0562(13) Uani 1 1 d . U . . .
C22 C 0.5775(5) 0.3233(5) 0.4429(4) 0.0655(15) Uani 1 1 d . U . . .
H22 H 0.5072 0.3654 0.4623 0.079 Uiso 1 1 calc R U . . .
C23 C 0.5400(5) 0.1972(5) 0.4129(4) 0.0698(16) Uani 1 1 d . U . . .
H23 H 0.4465 0.1557 0.4138 0.084 Uiso 1 1 calc R U . . .
C24 C 0.6425(6) 0.1342(5) 0.3819(4) 0.0634(15) Uani 1 1 d . U . . .
C25 C 0.7812(6) 0.1973(5) 0.3839(5) 0.0798(18) Uani 1 1 d . U . . .
H25 H 0.8512 0.1552 0.3640 0.096 Uiso 1 1 calc R U . . .
C26 C 0.8181(6) 0.3223(5) 0.4151(4) 0.0763(18) Uani 1 1 d . U . . .
H26 H 0.9124 0.3631 0.4162 0.092 Uiso 1 1 calc R U . . .
C27 C 0.7725(5) 0.4829(5) 0.6515(4) 0.0618(14) Uani 1 1 d . U . . .
C28 C 0.8715(6) 0.4051(5) 0.6698(4) 0.0720(16) Uani 1 1 d . U . . .
H28 H 0.9458 0.4070 0.6310 0.086 Uiso 1 1 calc R U . . .
C29 C 0.8630(7) 0.3263(5) 0.7429(5) 0.0789(17) Uani 1 1 d . U . . .
H29 H 0.9313 0.2760 0.7545 0.095 Uiso 1 1 calc R U . . .
C30 C 0.7518(7) 0.3224(5) 0.7992(4) 0.0753(17) Uani 1 1 d . U . . .
C31 C 0.6467(7) 0.3952(6) 0.7818(4) 0.0851(18) Uani 1 1 d . U . . .
H31 H 0.5709 0.3911 0.8194 0.102 Uiso 1 1 calc R U . . .
C32 C 0.6591(6) 0.4740(5) 0.7066(4) 0.0786(17) Uani 1 1 d . U . . .
H32 H 0.5891 0.5221 0.6929 0.094 Uiso 1 1 calc R U . . .
C33 C 0.4777(6) -0.0567(5) 0.3461(5) 0.095(2) Uani 1 1 d . U . . .
H33A H 0.4747 -0.1415 0.3226 0.142 Uiso 1 1 calc R U . . .
H33B H 0.4500 -0.0527 0.4119 0.142 Uiso 1 1 calc R U . . .
H33C H 0.4125 -0.0217 0.3015 0.142 Uiso 1 1 calc R U . . .
H1A H 0.789(7) 0.8701(19) 0.340(4) 0.11(3) Uiso 1 1 d D . . . .

loop_
_atom_site_aniso_label
_atom_site_aniso_U_11
_atom_site_aniso_U_22
_atom_site_aniso_U_33
_atom_site_aniso_U_23
_atom_site_aniso_U_13
_atom_site_aniso_U_12
Cl1 0.154(2) 0.1139(16) 0.1117(14) 0.0442(13) 0.0093(13) 0.0105(13)
O1 0.064(3) 0.047(2) 0.120(3) -0.003(2) 0.019(2) 0.0082(18)
N1 0.068(3) 0.058(4) 0.114(4) 0.022(3) 0.013(3) 0.004(3)
C1 0.042(3) 0.055(3) 0.105(4) 0.013(3) 0.017(3) 0.009(3)
C2 0.034(3) 0.045(3) 0.112(4) 0.005(3) 0.017(3) 0.011(2)
C3 0.049(4) 0.049(3) 0.136(5) 0.016(3) 0.026(4) 0.006(3)
C4 0.070(4) 0.055(4) 0.147(6) -0.006(4) 0.021(5) 0.014(3)
C5 0.068(4) 0.072(4) 0.127(5) -0.016(4) 0.017(4) 0.009(3)
C6 0.140(7) 0.084(5) 0.145(6) -0.034(4) -0.007(6) 0.015(5)
C7 0.191(10) 0.127(7) 0.122(6) -0.038(6) -0.007(7) 0.038(7)
C8 0.154(8) 0.118(6) 0.112(5) -0.015(5) -0.009(5) 0.002(6)
C9 0.100(6) 0.101(5) 0.091(4) -0.015(4) -0.003(4) 0.017(4)
C10 0.050(4) 0.064(4) 0.102(4) -0.012(3) 0.025(3) 0.012(3)
C11 0.043(3) 0.063(3) 0.080(3) 0.009(3) 0.025(3) 0.022(3)
C12 0.039(3) 0.043(3) 0.085(4) 0.005(3) 0.016(3) 0.004(2)
C13 0.036(3) 0.054(3) 0.098(4) 0.011(3) 0.025(3) 0.012(2)
C14 0.036(3) 0.046(3) 0.106(4) 0.011(3) 0.024(3) 0.001(2)
C15 0.049(3) 0.062(4) 0.100(4) 0.014(3) 0.018(3) 0.004(3)
C16 0.078(5) 0.080(4) 0.102(4) 0.008(4) 0.025(4) 0.002(4)
C17 0.121(6) 0.121(6) 0.099(5) -0.003(5) 0.021(5) 0.031(5)
C18 0.120(6) 0.128(6) 0.086(5) 0.024(4) 0.018(5) 0.027(6)
C19 0.097(5) 0.100(5) 0.111(5) 0.037(4) 0.030(5) 0.004(4)
C20 0.049(3) 0.084(4) 0.104(4) 0.020(4) 0.022(4) 0.008(3)
C21 0.047(3) 0.047(3) 0.077(4) 0.010(3) 0.013(3) 0.008(2)
C22 0.035(3) 0.058(3) 0.107(4) 0.015(3) 0.017(3) 0.010(2)
C23 0.041(3) 0.050(3) 0.118(5) 0.009(3) 0.016(3) 0.003(2)
C24 0.047(3) 0.050(3) 0.093(4) 0.014(3) 0.008(3) 0.008(2)
C25 0.055(3) 0.056(3) 0.134(5) 0.009(4) 0.031(4) 0.012(3)
C26 0.051(3) 0.047(3) 0.132(5) -0.001(3) 0.028(3) 0.004(3)
C27 0.041(3) 0.051(3) 0.093(4) 0.010(3) 0.014(3) 0.004(2)
C28 0.064(4) 0.061(4) 0.098(4) 0.020(3) 0.022(3) 0.017(3)
C29 0.077(4) 0.059(4) 0.105(5) 0.015(3) 0.016(4) 0.019(3)
C30 0.085(5) 0.062(4) 0.069(4) 0.013(3) -0.009(3) -0.001(3)
C31 0.064(4) 0.102(5) 0.086(4) 0.009(4) 0.012(3) 0.006(3)
C32 0.048(3) 0.097(5) 0.096(4) 0.028(4) 0.014(3) 0.020(3)
C33 0.073(4) 0.071(4) 0.124(5) -0.013(4) -0.009(4) -0.006(3)

loop_
_atom_type_symbol
_atom_type_description
_atom_type_scat_dispersion_real
_atom_type_scat_dispersion_imag
_atom_type_scat_source
C C 0.0033 0.0016 'International Tables Vol C Tables 4.2.6.8 and 6.1.1.4'
H H 0.0000 0.0000 'International Tables Vol C Tables 4.2.6.8 and 6.1.1.4'
N N 0.0061 0.0033 'International Tables Vol C Tables 4.2.6.8 and 6.1.1.4'
O O 0.0106 0.0060 'International Tables Vol C Tables 4.2.6.8 and 6.1.1.4'
Cl Cl 0.1484 0.1585 'International Tables Vol C Tables 4.2.6.8 and 6.1.1.4'

loop_
_geom_angle_atom_site_label_1
_geom_angle_atom_site_label_2
_geom_angle_atom_site_label_3
_geom_angle
_geom_angle_site_symmetry_1
_geom_angle_site_symmetry_3
_geom_angle_publ_flag
C24 O1 C33 117.8(4) . . ?
C1 N1 C20 109.2(5) . . ?
C1 N1 H1A 121(4) . . ?
C20 N1 H1A 130(4) . . ?
N1 C1 C14 109.2(6) . . ?
N1 C1 C2 128.6(5) . . ?
C14 C1 C2 122.1(6) . . ?
C11 C2 C1 119.4(5) . . ?
C11 C2 C3 119.1(6) . . ?
C1 C2 C3 121.5(6) . . ?
C4 C3 C2 122.9(6) . . ?
C4 C3 H3 118.5 . . ?
C2 C3 H3 118.5 . . ?
C3 C4 C5 119.6(6) . . ?
C3 C4 H4 120.2 . . ?
C5 C4 H4 120.2 . . ?
C4 C5 C6 118.4(7) . . ?
C4 C5 C10 122.2(7) . . ?
C6 C5 C10 119.5(7) . . ?
C7 C6 C5 121.7(8) . . ?
C7 C6 H6 119.2 . . ?
C5 C6 H6 119.2 . . ?
C6 C7 C8 120.0(8) . . ?
C6 C7 H7 120.0 . . ?
C8 C7 H7 120.0 . . ?
C9 C8 C7 118.3(8) . . ?
C9 C8 H8 120.9 . . ?
C7 C8 H8 120.9 . . ?
C8 C9 C10 122.8(7) . . ?
C8 C9 H9 118.6 . . ?
C10 C9 H9 118.6 . . ?
C9 C10 C5 117.4(6) . . ?
C9 C10 C11 123.9(5) . . ?
C5 C10 C11 118.2(6) . . ?
C2 C11 C12 118.4(5) . . ?
C2 C11 C10 117.3(5) . . ?
C12 C11 C10 124.3(5) . . ?
C13 C12 C27 118.9(5) . . ?
C13 C12 C11 119.9(5) . . ?
C27 C12 C11 121.1(5) . . ?
C12 C13 C14 122.6(5) . . ?
C12 C13 C21 121.7(5) . . ?
C14 C13 C21 115.6(5) . . ?
C1 C14 C13 117.0(6) . . ?
C1 C14 C15 106.3(5) . . ?
C13 C14 C15 136.6(5) . . ?
C16 C15 C20 118.5(6) . . ?
C16 C15 C14 134.6(6) . . ?
C20 C15 C14 106.9(6) . . ?
C15 C16 C17 118.8(6) . . ?
C15 C16 H16 120.6 . . ?
C17 C16 H16 120.6 . . ?
C18 C17 C16 118.4(7) . . ?
C18 C17 H17 120.8 . . ?
C16 C17 H17 120.8 . . ?
C19 C18 C17 123.1(7) . . ?
C19 C18 H18 118.5 . . ?
C17 C18 H18 118.5 . . ?
C20 C19 C18 117.3(7) . . ?
C20 C19 H19 121.4 . . ?
C18 C19 H19 121.4 . . ?
C19 C20 N1 127.8(7) . . ?
C19 C20 C15 123.9(7) . . ?
N1 C20 C15 108.3(6) . . ?
C22 C21 C26 117.7(5) . . ?
C22 C21 C13 121.5(5) . . ?
C26 C21 C13 120.8(5) . . ?
C23 C22 C21 122.1(5) . . ?
C23 C22 H22 119.0 . . ?
C21 C22 H22 119.0 . . ?
C22 C23 C24 119.6(5) . . ?
C22 C23 H23 120.2 . . ?
C24 C23 H23 120.2 . . ?
C25 C24 O1 116.5(5) . . ?
C25 C24 C23 119.0(5) . . ?
O1 C24 C23 124.5(5) . . ?
C24 C25 C26 121.1(5) . . ?
C24 C25 H25 119.5 . . ?
C26 C25 H25 119.5 . . ?
C25 C26 C21 120.5(5) . . ?
C25 C26 H26 119.7 . . ?
C21 C26 H26 119.7 . . ?
C32 C27 C28 117.9(6) . . ?
C32 C27 C12 120.9(5) . . ?
C28 C27 C12 121.1(5) . . ?
C29 C28 C27 122.0(6) . . ?
C29 C28 H28 119.0 . . ?
C27 C28 H28 119.0 . . ?
C28 C29 C30 118.9(6) . . ?
C28 C29 H29 120.5 . . ?
C30 C29 H29 120.5 . . ?
C29 C30 C31 121.5(6) . . ?
C29 C30 Cl1 120.4(5) . . ?
C31 C30 Cl1 118.1(6) . . ?
C32 C31 C30 117.7(6) . . ?
C32 C31 H31 121.1 . . ?
C30 C31 H31 121.1 . . ?
C31 C32 C27 121.8(5) . . ?
C31 C32 H32 119.1 . . ?
C27 C32 H32 119.1 . . ?
O1 C33 H33A 109.5 . . ?
O1 C33 H33B 109.5 . . ?
H33A C33 H33B 109.5 . . ?
O1 C33 H33C 109.5 . . ?
H33A C33 H33C 109.5 . . ?
H33B C33 H33C 109.5 . . ?

loop_
_geom_bond_atom_site_label_1
_geom_bond_atom_site_label_2
_geom_bond_distance
_geom_bond_site_symmetry_2
_geom_bond_publ_flag
Cl1 C30 1.758(6) . ?
O1 C24 1.384(6) . ?
O1 C33 1.392(6) . ?
N1 C1 1.377(7) . ?
N1 C20 1.382(8) . ?
N1 H1A 0.840(19) . ?
C1 C14 1.412(7) . ?
C1 C2 1.413(7) . ?
C2 C11 1.424(7) . ?
C2 C3 1.442(7) . ?
C3 C4 1.331(7) . ?
C3 H3 0.9300 . ?
C4 C5 1.393(8) . ?
C4 H4 0.9300 . ?
C5 C6 1.398(8) . ?
C5 C10 1.415(7) . ?
C6 C7 1.370(9) . ?
C6 H6 0.9300 . ?
C7 C8 1.407(9) . ?
C7 H7 0.9300 . ?
C8 C9 1.390(8) . ?
C8 H8 0.9300 . ?
C9 C10 1.401(7) . ?
C9 H9 0.9300 . ?
C10 C11 1.481(7) . ?
C11 C12 1.460(6) . ?
C12 C13 1.361(7) . ?
C12 C27 1.472(7) . ?
C13 C14 1.434(7) . ?
C13 C21 1.510(6) . ?
C14 C15 1.440(7) . ?
C15 C16 1.386(7) . ?
C15 C20 1.417(7) . ?
C16 C17 1.413(8) . ?
C16 H16 0.9300 . ?
C17 C18 1.412(8) . ?
C17 H17 0.9300 . ?
C18 C19 1.358(8) . ?
C18 H18 0.9300 . ?
C19 C20 1.342(8) . ?
C19 H19 0.9300 . ?
C21 C22 1.374(6) . ?
C21 C26 1.393(6) . ?
C22 C23 1.392(6) . ?
C22 H22 0.9300 . ?
C23 C24 1.380(6) . ?
C23 H23 0.9300 . ?
C24 C25 1.379(7) . ?
C25 C26 1.383(7) . ?
C25 H25 0.9300 . ?
C26 H26 0.9300 . ?
C27 C32 1.380(7) . ?
C27 C28 1.391(6) . ?
C28 C29 1.363(7) . ?
C28 H28 0.9300 . ?
C29 C30 1.376(8) . ?
C29 H29 0.9300 . ?
C30 C31 1.395(7) . ?
C31 C32 1.388(7) . ?
C31 H31 0.9300 . ?
C32 H32 0.9300 . ?
C33 H33A 0.9600 . ?
C33 H33B 0.9600 . ?
C33 H33C 0.9600 . ?

loop_
_geom_hbond_atom_site_label_D
_geom_hbond_atom_site_label_H
_geom_hbond_atom_site_label_A
_geom_hbond_distance_DH
_geom_hbond_distance_HA
_geom_hbond_distance_DA
_geom_hbond_angle_DHA
_geom_hbond_site_symmetry_A
N1 H1A O1 0.840(19) 2.44(5) 3.043(6) 130(5) 1_565

loop_
_geom_torsion_atom_site_label_1
_geom_torsion_atom_site_label_2
_geom_torsion_atom_site_label_3
_geom_torsion_atom_site_label_4
_geom_torsion
_geom_torsion_site_symmetry_1
_geom_torsion_site_symmetry_2
_geom_torsion_site_symmetry_3
_geom_torsion_site_symmetry_4
_geom_torsion_publ_flag
C20 N1 C1 C14 1.0(6) . . . . ?
C20 N1 C1 C2 176.9(5) . . . . ?
N1 C1 C2 C11 -175.6(5) . . . . ?
C14 C1 C2 C11 -0.1(7) . . . . ?
N1 C1 C2 C3 2.7(8) . . . . ?
C14 C1 C2 C3 178.2(5) . . . . ?
C11 C2 C3 C4 -0.5(8) . . . . ?
C1 C2 C3 C4 -178.8(5) . . . . ?
C2 C3 C4 C5 7.7(9) . . . . ?
C3 C4 C5 C6 171.8(6) . . . . ?
C3 C4 C5 C10 -7.6(10) . . . . ?
C4 C5 C6 C7 -173.6(8) . . . . ?
C10 C5 C6 C7 5.7(12) . . . . ?
C5 C6 C7 C8 -3.2(15) . . . . ?
C6 C7 C8 C9 2.2(15) . . . . ?
C7 C8 C9 C10 -4.0(13) . . . . ?
C8 C9 C10 C5 6.4(10) . . . . ?
C8 C9 C10 C11 177.8(6) . . . . ?
C4 C5 C10 C9 172.3(6) . . . . ?
C6 C5 C10 C9 -7.1(9) . . . . ?
C4 C5 C10 C11 0.4(9) . . . . ?
C6 C5 C10 C11 -179.0(6) . . . . ?
C1 C2 C11 C12 -5.9(7) . . . . ?
C3 C2 C11 C12 175.8(4) . . . . ?
C1 C2 C11 C10 171.8(4) . . . . ?
C3 C2 C11 C10 -6.5(7) . . . . ?
C9 C10 C11 C2 -164.8(5) . . . . ?
C5 C10 C11 C2 6.5(7) . . . . ?
C9 C10 C11 C12 12.7(8) . . . . ?
C5 C10 C11 C12 -175.9(5) . . . . ?
C2 C11 C12 C13 5.8(7) . . . . ?
C10 C11 C12 C13 -171.7(5) . . . . ?
C2 C11 C12 C27 -170.7(5) . . . . ?
C10 C11 C12 C27 11.8(7) . . . . ?
C27 C12 C13 C14 176.9(4) . . . . ?
C11 C12 C13 C14 0.3(7) . . . . ?
C27 C12 C13 C21 -4.4(7) . . . . ?
C11 C12 C13 C21 179.1(4) . . . . ?
N1 C1 C14 C13 -177.7(5) . . . . ?
C2 C1 C14 C13 6.1(7) . . . . ?
N1 C1 C14 C15 0.5(6) . . . . ?
C2 C1 C14 C15 -175.8(5) . . . . ?
C12 C13 C14 C1 -6.2(7) . . . . ?
C21 C13 C14 C1 175.0(4) . . . . ?
C12 C13 C14 C15 176.4(6) . . . . ?
C21 C13 C14 C15 -2.5(9) . . . . ?
C1 C14 C15 C16 -179.7(6) . . . . ?
C13 C14 C15 C16 -2.1(11) . . . . ?
C1 C14 C15 C20 -1.7(6) . . . . ?
C13 C14 C15 C20 175.9(6) . . . . ?
C20 C15 C16 C17 2.5(8) . . . . ?
C14 C15 C16 C17 -179.7(6) . . . . ?
C15 C16 C17 C18 -1.6(10) . . . . ?
C16 C17 C18 C19 -0.6(12) . . . . ?
C17 C18 C19 C20 1.7(12) . . . . ?
C18 C19 C20 N1 176.8(6) . . . . ?
C18 C19 C20 C15 -0.6(10) . . . . ?
C1 N1 C20 C19 -179.8(6) . . . . ?
C1 N1 C20 C15 -2.1(6) . . . . ?
C16 C15 C20 C19 -1.5(9) . . . . ?
C14 C15 C20 C19 -179.8(6) . . . . ?
C16 C15 C20 N1 -179.3(5) . . . . ?
C14 C15 C20 N1 2.3(6) . . . . ?
C12 C13 C21 C22 83.1(7) . . . . ?
C14 C13 C21 C22 -98.0(6) . . . . ?
C12 C13 C21 C26 -98.1(6) . . . . ?
C14 C13 C21 C26 80.8(6) . . . . ?
C26 C21 C22 C23 0.3(8) . . . . ?
C13 C21 C22 C23 179.1(5) . . . . ?
C21 C22 C23 C24 -1.5(9) . . . . ?
C33 O1 C24 C25 -179.7(5) . . . . ?
C33 O1 C24 C23 1.4(8) . . . . ?
C22 C23 C24 C25 1.8(8) . . . . ?
C22 C23 C24 O1 -179.3(5) . . . . ?
O1 C24 C25 C26 -180.0(5) . . . . ?
C23 C24 C25 C26 -0.9(9) . . . . ?
C24 C25 C26 C21 -0.3(9) . . . . ?
C22 C21 C26 C25 0.6(9) . . . . ?
C13 C21 C26 C25 -178.3(5) . . . . ?
C13 C12 C27 C32 -105.4(6) . . . . ?
C11 C12 C27 C32 71.1(7) . . . . ?
C13 C12 C27 C28 73.0(7) . . . . ?
C11 C12 C27 C28 -110.5(6) . . . . ?
C32 C27 C28 C29 -3.3(9) . . . . ?
C12 C27 C28 C29 178.2(5) . . . . ?
C27 C28 C29 C30 1.0(9) . . . . ?
C28 C29 C30 C31 1.3(9) . . . . ?
C28 C29 C30 Cl1 -178.6(4) . . . . ?
C29 C30 C31 C32 -1.1(9) . . . . ?
Cl1 C30 C31 C32 178.8(4) . . . . ?
C30 C31 C32 C27 -1.3(9) . . . . ?
C28 C27 C32 C31 3.4(9) . . . . ?
C12 C27 C32 C31 -178.1(5) . . . . ?
